data_4104110
loop_
_publ_author_name
'Jian-Hua Xie'
'Sheng Liu'
'Wei-Ling Kong'
'Wen-Ju Bai'
'Xiao-Chen Wang'
'Li-Xin Wang'
'Qi-Lin Zhou'

_publ_section_title
;
 Highly Enantioselective and Diastereoselective Synthesis of Chiral Amino
 Alcohols by Ruthenium-Catalyzed Asymmetric Hydrogenation of \a-Amino
 Aliphatic Ketones
;
_journal_name_full 'Journal of the American Chemical Society'
_journal_page_first 4222
_journal_page_last 4223
_journal_paper_doi 10.1021/ja901058u
_journal_volume 131
_journal_year 2009
_chemical_absolute_configuration rmad
_chemical_formula_moiety 'C13 H18 Br N O'
_chemical_formula_sum 'C13 H18 Br N O'
_chemical_formula_weight 284.19
_chemical_name_systematic
; 
 ? 
;
_space_group_IT_number 4
_symmetry_cell_setting monoclinic
_symmetry_space_group_name_Hall 'P 2yb'
_symmetry_space_group_name_H-M 'P 1 21 1'
_atom_sites_solution_hydrogens geom
_atom_sites_solution_primary direct
_atom_sites_solution_secondary difmap
_audit_creation_method SHELXL-97
_cell_angle_alpha 90.00
_cell_angle_beta 99.744(10)
_cell_angle_gamma 90.00
_cell_formula_units_Z 2
_cell_length_a 9.1637(12)
_cell_length_b 7.3171(8)
_cell_length_c 10.0120(14)
_cell_measurement_reflns_used 1753
_cell_measurement_temperature 293(2)
_cell_measurement_theta_max 27.9
_cell_measurement_theta_min 2.1
_cell_volume 661.64(15)
_computing_cell_refinement CrystalClear
_computing_data_collection CrystalClear
_computing_data_reduction CrystalStructure
_computing_publication_material 'CrystalStructure 3.7.0'
_computing_structure_refinement 'SHELXL-97 (Sheldrick, 1997)'
_computing_structure_solution 'SHELXS-97 (Sheldrick, 1990)'
_diffrn_ambient_temperature 293(2)
_diffrn_detector_area_resol_mean 7.31
_diffrn_measured_fraction_theta_full 0.999
_diffrn_measured_fraction_theta_max 0.999
_diffrn_measurement_device_type 'Rigaku Saturn'
_diffrn_measurement_method \w
_diffrn_radiation_monochromator confocal
_diffrn_radiation_source 'rotating anode'
_diffrn_radiation_type MoK\a
_diffrn_radiation_wavelength 0.71070
_diffrn_reflns_av_R_equivalents 0.0443
_diffrn_reflns_av_sigmaI/netI 0.0779
_diffrn_reflns_limit_h_max 10
_diffrn_reflns_limit_h_min -10
_diffrn_reflns_limit_k_max 8
_diffrn_reflns_limit_k_min -8
_diffrn_reflns_limit_l_max 11
_diffrn_reflns_limit_l_min -11
_diffrn_reflns_number 6777
_diffrn_reflns_theta_full 25.00
_diffrn_reflns_theta_max 25.00
_diffrn_reflns_theta_min 2.06
_exptl_absorpt_coefficient_mu 3.087
_exptl_absorpt_correction_T_max 0.7903
_exptl_absorpt_correction_T_min 0.5772
_exptl_absorpt_correction_type numerical
_exptl_absorpt_process_details
; 
    ENTER TEXT OF LETTER 
;
_exptl_crystal_colour colorless
_exptl_crystal_density_diffrn 1.427
_exptl_crystal_density_method 'not measured'
_exptl_crystal_description prism
_exptl_crystal_F_000 292
_exptl_crystal_size_max 0.20
_exptl_crystal_size_mid 0.14
_exptl_crystal_size_min 0.08
_refine_diff_density_max 0.455
_refine_diff_density_min -0.553
_refine_diff_density_rms 0.051
_refine_ls_abs_structure_details 'Flack H D (1983), 1063 Friedel Pairs, Acta Cryst. A39, 876-881'
_refine_ls_abs_structure_Flack 0.002(9)
_refine_ls_extinction_coef 0.0137(17)
_refine_ls_extinction_expression Fc^*^=kFc[1+0.001xFc^2^\l^3^/sin(2\q)]^-1/4^
_refine_ls_extinction_method SHELXL
_refine_ls_goodness_of_fit_ref 0.861
_refine_ls_hydrogen_treatment mixed
_refine_ls_matrix_type full
_refine_ls_number_parameters 150
_refine_ls_number_reflns 2323
_refine_ls_number_restraints 2
_refine_ls_restrained_S_all 0.861
_refine_ls_R_factor_all 0.0601
_refine_ls_R_factor_gt 0.0273
_refine_ls_shift/su_max 0.001
_refine_ls_shift/su_mean 0.000
_refine_ls_structure_factor_coef Fsqd
_refine_ls_weighting_details 'calc w=1/[\s^2^(Fo^2^)+(0.0203P)^2^+0.0000P] where P=(Fo^2^+2Fc^2^)/3'
_refine_ls_weighting_scheme calc
_refine_ls_wR_factor_gt 0.0509
_refine_ls_wR_factor_ref 0.0594
_reflns_number_gt 1183
_reflns_number_total 2323
_reflns_threshold_expression >2sigma(I)
_cod_data_source_file ja901058u_si_002.cif
_cod_data_source_block shelxl
_cod_database_code 4104110

loop_
_symmetry_equiv_pos_as_xyz
'x, y, z'
'-x, y+1/2, -z'

loop_
_atom_site_label
_atom_site_type_symbol
_atom_site_fract_x
_atom_site_fract_y
_atom_site_fract_z
_atom_site_U_iso_or_equiv
_atom_site_adp_type
_atom_site_occupancy
_atom_site_symmetry_multiplicity
_atom_site_calc_flag
_atom_site_refinement_flags
Br1 Br 0.98030(4) 0.76161(8) 0.58520(4) 0.0862(2) Uani 1 1 d .
O1 O 0.5442(3) 0.3087(3) 0.0324(2) 0.0510(8) Uani 1 1 d D
H1 H 0.563(4) 0.216(4) -0.008(4) 0.077 Uiso 1 1 d D
N1 N 0.3449(3) 0.5379(3) 0.1430(2) 0.0353(7) Uani 1 1 d .
C1 C 0.5855(4) 0.1079(5) 0.2273(3) 0.0549(11) Uani 1 1 d .
H1A H 0.5979 0.0018 0.1740 0.082 Uiso 1 1 calc R
H1B H 0.5449 0.0721 0.3057 0.082 Uiso 1 1 calc R
H1C H 0.6797 0.1656 0.2555 0.082 Uiso 1 1 calc R
C2 C 0.4805(3) 0.2414(6) 0.1428(3) 0.0413(9) Uani 1 1 d .
H2 H 0.3894 0.1756 0.1059 0.050 Uiso 1 1 calc R
C3 C 0.4393(3) 0.4032(4) 0.2258(3) 0.0347(9) Uani 1 1 d .
H3 H 0.3795 0.3528 0.2895 0.042 Uiso 1 1 calc R
C4 C 0.5716(3) 0.4932(4) 0.3114(3) 0.0307(8) Uani 1 1 d .
C5 C 0.6700(4) 0.5986(5) 0.2554(3) 0.0470(10) Uani 1 1 d .
H5 H 0.6551 0.6157 0.1620 0.056 Uiso 1 1 calc R
C6 C 0.7923(4) 0.6805(4) 0.3363(4) 0.0504(11) Uani 1 1 d .
H6 H 0.8580 0.7514 0.2972 0.060 Uiso 1 1 calc R
C7 C 0.8136(4) 0.6549(5) 0.4739(4) 0.0454(10) Uani 1 1 d .
C8 C 0.7178(4) 0.5503(5) 0.5337(3) 0.0466(10) Uani 1 1 d .
H8 H 0.7331 0.5330 0.6270 0.056 Uiso 1 1 calc R
C9 C 0.5975(4) 0.4714(4) 0.4508(4) 0.0420(10) Uani 1 1 d .
H9 H 0.5318 0.4011 0.4904 0.050 Uiso 1 1 calc R
C10 C 0.2901(3) 0.6797(4) 0.2282(3) 0.0466(10) Uani 1 1 d .
H10A H 0.3672 0.7676 0.2605 0.056 Uiso 1 1 calc R
H10B H 0.2559 0.6249 0.3056 0.056 Uiso 1 1 calc R
C11 C 0.1631(3) 0.7698(7) 0.1341(3) 0.0628(10) Uani 1 1 d .
H11A H 0.0870 0.8104 0.1839 0.075 Uiso 1 1 calc R
H11B H 0.1978 0.8739 0.0883 0.075 Uiso 1 1 calc R
C12 C 0.1048(4) 0.6222(6) 0.0342(4) 0.0791(15) Uani 1 1 d .
H12A H 0.1051 0.6637 -0.0578 0.095 Uiso 1 1 calc R
H12B H 0.0043 0.5899 0.0432 0.095 Uiso 1 1 calc R
C13 C 0.2071(3) 0.4583(5) 0.0666(4) 0.0507(10) Uani 1 1 d .
H13A H 0.1650 0.3696 0.1212 0.061 Uiso 1 1 calc R
H13B H 0.2256 0.3995 -0.0157 0.061 Uiso 1 1 calc R

loop_
_atom_site_aniso_label
_atom_site_aniso_U_11
_atom_site_aniso_U_22
_atom_site_aniso_U_33
_atom_site_aniso_U_23
_atom_site_aniso_U_13
_atom_site_aniso_U_12
Br1 0.0641(3) 0.0954(4) 0.0882(4) -0.0089(3) -0.0181(2) -0.0293(3)
O1 0.0736(18) 0.042(2) 0.0388(17) -0.0004(13) 0.0122(14) 0.0083(13)
N1 0.0332(16) 0.0359(18) 0.0355(17) -0.0047(14) 0.0019(13) 0.0014(14)
C1 0.083(3) 0.032(2) 0.048(3) -0.0006(19) 0.006(2) 0.015(2)
C2 0.051(2) 0.037(2) 0.035(2) -0.006(2) 0.0064(17) -0.009(2)
C3 0.034(2) 0.032(2) 0.038(2) 0.0035(17) 0.0071(17) -0.0066(16)
C4 0.030(2) 0.028(2) 0.034(2) -0.0023(17) 0.0052(17) -0.0020(16)
C5 0.046(2) 0.050(3) 0.042(2) 0.010(2) -0.0021(19) -0.008(2)
C6 0.045(2) 0.052(3) 0.053(3) 0.0143(18) 0.006(2) -0.0118(18)
C7 0.040(2) 0.041(2) 0.050(3) -0.0006(19) -0.006(2) -0.0011(19)
C8 0.054(2) 0.050(3) 0.034(2) -0.001(2) 0.0017(19) 0.003(2)
C9 0.045(2) 0.043(2) 0.038(2) -0.0009(18) 0.0070(18) -0.0138(19)
C10 0.046(2) 0.045(3) 0.050(2) -0.0081(18) 0.012(2) 0.0017(17)
C11 0.045(2) 0.061(3) 0.080(3) -0.001(3) 0.0023(19) 0.011(3)
C12 0.051(3) 0.076(3) 0.099(4) -0.011(3) -0.021(2) 0.012(3)
C13 0.038(2) 0.051(3) 0.058(3) -0.004(2) -0.0089(19) -0.004(2)

loop_
_atom_type_symbol
_atom_type_description
_atom_type_scat_dispersion_real
_atom_type_scat_dispersion_imag
_atom_type_scat_source
C C 0.0033 0.0016 'International Tables Vol C Tables 4.2.6.8 and 6.1.1.4'
H H 0.0000 0.0000 'International Tables Vol C Tables 4.2.6.8 and 6.1.1.4'
Br Br -0.2901 2.4595 'International Tables Vol C Tables 4.2.6.8 and 6.1.1.4'
N N 0.0061 0.0033 'International Tables Vol C Tables 4.2.6.8 and 6.1.1.4'
O O 0.0106 0.0060 'International Tables Vol C Tables 4.2.6.8 and 6.1.1.4'

loop_
_geom_angle_atom_site_label_1
_geom_angle_atom_site_label_2
_geom_angle_atom_site_label_3
_geom_angle
C2 O1 H1 104(3)
C3 N1 C13 113.3(3)
C3 N1 C10 111.6(2)
C13 N1 C10 103.3(2)
C2 C1 H1A 109.5
C2 C1 H1B 109.5
H1A C1 H1B 109.5
C2 C1 H1C 109.5
H1A C1 H1C 109.5
H1B C1 H1C 109.5
O1 C2 C1 110.5(3)
O1 C2 C3 109.0(3)
C1 C2 C3 112.7(2)
O1 C2 H2 108.2
C1 C2 H2 108.2
C3 C2 H2 108.2
N1 C3 C4 111.5(2)
N1 C3 C2 112.8(2)
C4 C3 C2 113.4(3)
N1 C3 H3 106.2
C4 C3 H3 106.2
C2 C3 H3 106.2
C5 C4 C9 117.6(3)
C5 C4 C3 122.1(3)
C9 C4 C3 120.3(3)
C4 C5 C6 121.3(3)
C4 C5 H5 119.4
C6 C5 H5 119.4
C7 C6 C5 119.1(3)
C7 C6 H6 120.4
C5 C6 H6 120.4
C6 C7 C8 121.3(3)
C6 C7 Br1 119.8(3)
C8 C7 Br1 118.8(3)
C7 C8 C9 118.2(3)
C7 C8 H8 120.9
C9 C8 H8 120.9
C4 C9 C8 122.5(3)
C4 C9 H9 118.7
C8 C9 H9 118.7
N1 C10 C11 104.2(3)
N1 C10 H10A 110.9
C11 C10 H10A 110.9
N1 C10 H10B 110.9
C11 C10 H10B 110.9
H10A C10 H10B 108.9
C12 C11 C10 104.4(3)
C12 C11 H11A 110.9
C10 C11 H11A 110.9
C12 C11 H11B 110.9
C10 C11 H11B 110.9
H11A C11 H11B 108.9
C11 C12 C13 106.7(3)
C11 C12 H12A 110.4
C13 C12 H12A 110.4
C11 C12 H12B 110.4
C13 C12 H12B 110.4
H12A C12 H12B 108.6
N1 C13 C12 103.9(3)
N1 C13 H13A 111.0
C12 C13 H13A 111.0
N1 C13 H13B 111.0
C12 C13 H13B 111.0
H13A C13 H13B 109.0

loop_
_geom_bond_atom_site_label_1
_geom_bond_atom_site_label_2
_geom_bond_distance
Br1 C7 1.900(3)
O1 C2 1.423(4)
O1 H1 0.82(2)
N1 C3 1.471(4)
N1 C13 1.480(4)
N1 C10 1.483(4)
C1 C2 1.523(5)
C1 H1A 0.9600
C1 H1B 0.9600
C1 H1C 0.9600
C2 C3 1.530(5)
C2 H2 0.9800
C3 C4 1.512(4)
C3 H3 0.9800
C4 C5 1.376(4)
C4 C9 1.384(4)
C5 C6 1.401(4)
C5 H5 0.9300
C6 C7 1.371(4)
C6 H6 0.9300
C7 C8 1.376(4)
C8 C9 1.389(4)
C8 H8 0.9300
C9 H9 0.9300
C10 C11 1.519(4)
C10 H10A 0.9700
C10 H10B 0.9700
C11 C12 1.507(5)
C11 H11A 0.9700
C11 H11B 0.9700
C12 C13 1.523(5)
C12 H12A 0.9700
C12 H12B 0.9700
C13 H13A 0.9700
C13 H13B 0.9700

loop_
_geom_hbond_atom_site_label_D
_geom_hbond_atom_site_label_H
_geom_hbond_atom_site_label_A
_geom_hbond_distance_DH
_geom_hbond_distance_HA
_geom_hbond_distance_DA
_geom_hbond_angle_DHA
_geom_hbond_site_symmetry_A
O1 H1 N1 0.82(2) 2.15(3) 2.941(3) 161(4) 2_645

loop_
_geom_torsion_atom_site_label_1
_geom_torsion_atom_site_label_2
_geom_torsion_atom_site_label_3
_geom_torsion_atom_site_label_4
_geom_torsion
C13 N1 C3 C4 -174.9(3)
C10 N1 C3 C4 -58.8(4)
C13 N1 C3 C2 56.1(4)
C10 N1 C3 C2 172.3(3)
O1 C2 C3 N1 53.6(3)
C1 C2 C3 N1 176.6(3)
O1 C2 C3 C4 -74.3(3)
C1 C2 C3 C4 48.7(4)
N1 C3 C4 C5 -56.4(4)
C2 C3 C4 C5 72.2(4)
N1 C3 C4 C9 123.6(3)
C2 C3 C4 C9 -107.7(3)
C9 C4 C5 C6 0.1(5)
C3 C4 C5 C6 -179.8(3)
C4 C5 C6 C7 -0.1(5)
C5 C6 C7 C8 0.1(5)
C5 C6 C7 Br1 179.0(2)
C6 C7 C8 C9 -0.3(5)
Br1 C7 C8 C9 -179.2(3)
C5 C4 C9 C8 -0.3(5)
C3 C4 C9 C8 179.6(3)
C7 C8 C9 C4 0.4(5)
C3 N1 C10 C11 -163.9(3)
C13 N1 C10 C11 -41.8(3)
N1 C10 C11 C12 28.2(4)
C10 C11 C12 C13 -4.5(4)
C3 N1 C13 C12 159.4(3)
C10 N1 C13 C12 38.5(4)
C11 C12 C13 N1 -20.8(4)
